data_7213836
loop_
_publ_author_name
'Gao, Song'
'Fan, Rui-Qing'
'Qiang, Liang-Sheng'
'Wang, Ping'
'Chen, Shuo'
'Wang, Xin-Ming'
'Yang, Yu-Lin'

_publ_section_title
;
 Effects of solvents and temperature on the luminescence properties of
 Cd-isonicotinic acid frameworks based on mono-, bi-, and trinuclear
 cluster units
;
_journal_issue 6
_journal_name_full CrystEngComm
_journal_page_first 1113
_journal_paper_doi 10.1039/c3ce42216j
_journal_volume 16
_journal_year 2014
_chemical_formula_sum 'C18 H22 Cd2 N4 O10 S'
_chemical_formula_weight 711.29
_chemical_name_systematic
; 
 ? 
;
_space_group_IT_number 2
_symmetry_cell_setting triclinic
_symmetry_space_group_name_Hall '-P 1'
_symmetry_space_group_name_H-M 'P -1'
_atom_sites_solution_hydrogens geom
_atom_sites_solution_primary direct
_atom_sites_solution_secondary difmap
_audit_creation_method SHELXL-97
_cell_angle_alpha 79.31(3)
_cell_angle_beta 68.20(3)
_cell_angle_gamma 69.58(3)
_cell_formula_units_Z 2
_cell_length_a 10.390(2)
_cell_length_b 12.295(3)
_cell_length_c 12.497(3)
_cell_measurement_reflns_used 6360
_cell_measurement_temperature 293(2)
_cell_measurement_theta_max 0.847
_cell_measurement_theta_min 0.734
_cell_volume 1386.2(7)
_computing_cell_refinement 'Bruker SMART'
_computing_data_collection 'Bruker SMART'
_computing_data_reduction 'Bruker SAINT'
_computing_molecular_graphics SHELXP-97
_computing_publication_material SHELXTL
_computing_structure_refinement 'SHELXL-97 (Sheldrick, 1997)'
_computing_structure_solution 'SHELXS-97 (Sheldrick, 1997)'
_diffrn_ambient_temperature 293(2)
_diffrn_measured_fraction_theta_full 0.987
_diffrn_measured_fraction_theta_max 0.972
_diffrn_measurement_device_type 'Bruker Smart APEX CCD area detector'
_diffrn_measurement_method 'phi and omega scans'
_diffrn_radiation_monochromator graphite
_diffrn_radiation_source 'fine-focus sealed tube'
_diffrn_radiation_type MoK\a
_diffrn_radiation_wavelength 0.71073
_diffrn_reflns_av_R_equivalents 0.0512
_diffrn_reflns_av_sigmaI/netI 0.0695
_diffrn_reflns_limit_h_max 11
_diffrn_reflns_limit_h_min -13
_diffrn_reflns_limit_k_max 15
_diffrn_reflns_limit_k_min -15
_diffrn_reflns_limit_l_max 15
_diffrn_reflns_limit_l_min -16
_diffrn_reflns_number 6360
_diffrn_reflns_theta_full 25.00
_diffrn_reflns_theta_max 27.48
_diffrn_reflns_theta_min 3.24
_diffrn_standards_decay_% 0
_diffrn_standards_interval_count 0
_diffrn_standards_interval_time 0
_diffrn_standards_number 0
_exptl_absorpt_coefficient_mu 1.661
_exptl_absorpt_correction_T_max 0.847
_exptl_absorpt_correction_T_min 0.734
_exptl_absorpt_correction_type multi-scan
_exptl_crystal_colour colorless
_exptl_crystal_density_diffrn 1.704
_exptl_crystal_density_method 'not measured'
_exptl_crystal_description block
_exptl_crystal_F_000 700
_exptl_crystal_size_max 0.21
_exptl_crystal_size_mid 0.16
_exptl_crystal_size_min 0.10
_refine_diff_density_max 1.974
_refine_diff_density_min -0.625
_refine_diff_density_rms 0.163
_refine_ls_extinction_method none
_refine_ls_goodness_of_fit_ref 1.057
_refine_ls_hydrogen_treatment mixed
_refine_ls_matrix_type full
_refine_ls_number_parameters 320
_refine_ls_number_reflns 6177
_refine_ls_number_restraints 42
_refine_ls_restrained_S_all 1.069
_refine_ls_R_factor_all 0.0832
_refine_ls_R_factor_gt 0.0555
_refine_ls_shift/su_max 0.000
_refine_ls_shift/su_mean 0.000
_refine_ls_structure_factor_coef Fsqd
_refine_ls_weighting_details 'calc w=1/[\s^2^(Fo^2^)+(0.0640P)^2^+7.8705P] where P=(Fo^2^+2Fc^2^)/3'
_refine_ls_weighting_scheme calc
_refine_ls_wR_factor_gt 0.1563
_refine_ls_wR_factor_ref 0.1735
_reflns_number_gt 4379
_reflns_number_total 6360
_reflns_threshold_expression >2sigma(I)
_cod_data_source_file c3ce42216j.txt
_cod_data_source_block g
_cod_depositor_comments
;
The following automatic conversions were performed:

'_symmetry_cell_setting' value 'Triclinic' changed to 'triclinic'
according to
/usr/data/users/saulius/automatic-downloads/current/RSC/lib/dictionaries/cif_core.dic
dictionary named 'cif_core.dic' version 2.4.2 from 2011-04-26.

Automatic conversion script
Id: cif_fix_values 2281 2013-09-26 08:29:07Z andrius 
;
_cod_original_cell_volume 1386.3(5)
_cod_database_code 7213836

loop_
_symmetry_equiv_pos_as_xyz
'x, y, z'
'-x, -y, -z'

loop_
_atom_site_label
_atom_site_type_symbol
_atom_site_fract_x
_atom_site_fract_y
_atom_site_fract_z
_atom_site_U_iso_or_equiv
_atom_site_adp_type
_atom_site_occupancy
_atom_site_symmetry_multiplicity
_atom_site_calc_flag
_atom_site_refinement_flags
Cd1 Cd 0.40038(6) 0.69632(5) 0.02158(5) 0.04101(18) Uani 1 1 d .
Cd2 Cd 0.04869(6) 0.52707(5) 0.81438(5) 0.04087(18) Uani 1 1 d .
S1 S 0.7352(2) 0.51493(18) 0.00492(18) 0.0423(4) Uani 1 1 d .
O1 O 0.3835(7) 0.8766(5) 0.0645(7) 0.0628(17) Uani 1 1 d U
O2 O 0.1907(7) 0.8679(6) 0.0407(7) 0.0634(17) Uani 1 1 d U
O3 O 0.4960(11) 0.7465(9) -0.1730(7) 0.094(3) Uani 1 1 d U
O4 O 0.8266(14) 0.5043(9) 0.0690(13) 0.157(6) Uani 1 1 d .
O5 O 0.6687(10) 0.4221(7) 0.0423(6) 0.086(3) Uani 1 1 d .
O6 O 0.8211(9) 0.5085(8) -0.1155(7) 0.107(4) Uani 1 1 d .
O7 O 0.6297(7) 0.6289(6) 0.0268(6) 0.073(2) Uani 1 1 d U
O8 O 0.0295(8) 0.5785(7) 0.6302(5) 0.0683(19) Uani 1 1 d U
O9 O 0.2470(8) 0.5415(8) 0.6381(6) 0.079(2) Uani 1 1 d U
O10 O 0.1225(8) 0.3320(6) 0.7950(7) 0.072(2) Uani 1 1 d .
N1 N 0.3173(7) 0.6415(6) 0.2167(5) 0.0438(15) Uani 1 1 d .
N2 N -0.0492(7) 0.7197(5) 0.8574(6) 0.0408(14) Uani 1 1 d .
N3 N 0.5471(12) 0.7353(9) -0.3618(7) 0.077(3) Uani 1 1 d .
N4 N 0.2845(8) 0.1524(7) 0.7843(7) 0.0545(18) Uani 1 1 d .
C1 C 0.1595(11) 0.5689(9) 0.5841(7) 0.058(2) Uani 1 1 d .
C2 C 0.2168(9) 0.5938(8) 0.4538(7) 0.049(2) Uani 1 1 d .
C3 C 0.1221(10) 0.6251(9) 0.3900(7) 0.058(2) Uani 1 1 d .
H3 H 0.0246 0.6293 0.4253 0.070 Uiso 1 1 calc R
C4 C 0.1788(10) 0.6495(9) 0.2730(8) 0.055(2) Uani 1 1 d .
H4 H 0.1155 0.6732 0.2307 0.066 Uiso 1 1 calc R
C5 C 0.4074(10) 0.6106(9) 0.2796(8) 0.058(2) Uani 1 1 d .
H5 H 0.5050 0.6052 0.2418 0.069 Uiso 1 1 calc R
C6 C 0.3611(10) 0.5867(10) 0.3968(8) 0.063(3) Uani 1 1 d .
H6 H 0.4261 0.5660 0.4374 0.075 Uiso 1 1 calc R
C7 C 0.2585(9) 0.9220(7) 0.0632(8) 0.049(2) Uani 1 1 d .
C8 C 0.1834(9) 1.0474(7) 0.0896(7) 0.0437(18) Uani 1 1 d .
C9 C 0.0457(9) 1.1075(7) 0.0825(8) 0.051(2) Uani 1 1 d .
H9 H -0.0044 1.0704 0.0611 0.061 Uiso 1 1 calc R
C10 C 0.2503(10) 1.1086(8) 0.1236(9) 0.056(2) Uani 1 1 d .
H10 H 0.3426 1.0718 0.1293 0.068 Uiso 1 1 calc R
C11 C 0.0157(9) 0.7769(7) 0.8924(8) 0.0474(19) Uani 1 1 d .
H11 H 0.1063 0.7367 0.9000 0.057 Uiso 1 1 calc R
C12 C -0.1807(10) 0.7767(7) 0.8512(9) 0.055(2) Uani 1 1 d .
H12 H -0.2280 0.7376 0.8288 0.066 Uiso 1 1 calc R
C13 C 0.4843(19) 0.7256(13) -0.2484(13) 0.106(5) Uani 1 1 d U
H13 H 0.4105 0.6918 -0.2283 0.127 Uiso 1 1 calc R
C14 C 0.481(3) 0.730(3) -0.444(2) 0.235(15) Uani 1 1 d .
H14A H 0.4735 0.6530 -0.4383 0.352 Uiso 1 1 calc R
H14B H 0.5398 0.7470 -0.5206 0.352 Uiso 1 1 calc R
H14C H 0.3853 0.7853 -0.4266 0.352 Uiso 1 1 calc R
C15 C 0.693(2) 0.741(3) -0.416(2) 0.269(19) Uani 1 1 d .
H15A H 0.6904 0.8159 -0.4561 0.404 Uiso 1 1 calc R
H15B H 0.7475 0.6815 -0.4699 0.404 Uiso 1 1 calc R
H15C H 0.7373 0.7295 -0.3583 0.404 Uiso 1 1 calc R
C16 C 0.2359(10) 0.2631(9) 0.8054(9) 0.058(2) Uani 1 1 d .
H16 H 0.2918 0.2911 0.8302 0.070 Uiso 1 1 calc R
C17 C 0.1979(15) 0.1034(11) 0.7505(13) 0.096(4) Uani 1 1 d .
H17A H 0.0983 0.1519 0.7739 0.144 Uiso 1 1 calc R
H17B H 0.2037 0.0268 0.7871 0.144 Uiso 1 1 calc R
H17C H 0.2345 0.0991 0.6682 0.144 Uiso 1 1 calc R
C18 C 0.4239(13) 0.0778(11) 0.7930(12) 0.093(4) Uani 1 1 d .
H18A H 0.4912 0.0575 0.7173 0.139 Uiso 1 1 calc R
H18B H 0.4117 0.0084 0.8398 0.139 Uiso 1 1 calc R
H18C H 0.4611 0.1182 0.8277 0.139 Uiso 1 1 calc R

loop_
_atom_site_aniso_label
_atom_site_aniso_U_11
_atom_site_aniso_U_22
_atom_site_aniso_U_33
_atom_site_aniso_U_23
_atom_site_aniso_U_13
_atom_site_aniso_U_12
Cd1 0.0468(3) 0.0349(3) 0.0378(3) -0.0013(2) -0.0136(2) -0.0094(2)
Cd2 0.0425(3) 0.0379(3) 0.0354(3) -0.0062(2) -0.0073(2) -0.0085(2)
S1 0.0345(9) 0.0398(10) 0.0535(11) -0.0081(8) -0.0175(8) -0.0070(8)
O1 0.042(3) 0.043(3) 0.103(5) -0.010(3) -0.033(3) 0.000(3)
O2 0.059(4) 0.046(3) 0.099(5) -0.011(3) -0.044(3) -0.010(3)
O3 0.132(7) 0.103(6) 0.058(4) 0.004(4) -0.027(4) -0.058(5)
O4 0.194(12) 0.083(7) 0.285(16) -0.028(8) -0.209(13) -0.003(7)
O5 0.132(7) 0.085(6) 0.064(4) -0.005(4) -0.022(5) -0.071(6)
O6 0.085(6) 0.118(7) 0.103(6) -0.074(5) 0.054(5) -0.072(5)
O7 0.050(4) 0.059(4) 0.080(4) -0.006(3) -0.011(3) 0.008(3)
O8 0.062(4) 0.100(5) 0.042(3) -0.007(3) -0.001(3) -0.039(4)
O9 0.068(4) 0.116(6) 0.044(3) 0.007(4) -0.015(3) -0.027(4)
O10 0.070(5) 0.050(4) 0.103(6) -0.013(4) -0.047(4) -0.004(3)
N1 0.042(4) 0.054(4) 0.037(3) -0.005(3) -0.014(3) -0.014(3)
N2 0.035(3) 0.033(3) 0.054(4) -0.005(3) -0.017(3) -0.007(3)
N3 0.096(7) 0.087(7) 0.045(4) -0.005(4) -0.019(5) -0.030(6)
N4 0.045(4) 0.054(5) 0.066(5) -0.009(4) -0.025(4) -0.007(3)
C1 0.066(6) 0.066(6) 0.035(4) -0.010(4) -0.004(4) -0.020(5)
C2 0.047(5) 0.058(5) 0.039(4) -0.007(4) -0.008(4) -0.017(4)
C3 0.041(5) 0.087(7) 0.044(5) -0.018(4) -0.006(4) -0.020(5)
C4 0.047(5) 0.073(6) 0.049(5) -0.013(4) -0.020(4) -0.012(4)
C5 0.038(4) 0.089(7) 0.047(5) -0.004(5) -0.009(4) -0.028(5)
C6 0.052(5) 0.088(8) 0.042(5) -0.005(5) -0.018(4) -0.014(5)
C7 0.048(5) 0.034(4) 0.065(5) -0.004(4) -0.027(4) -0.004(4)
C8 0.044(4) 0.036(4) 0.052(5) -0.001(3) -0.025(4) -0.006(3)
C9 0.046(5) 0.034(4) 0.081(6) -0.004(4) -0.031(4) -0.010(4)
C10 0.046(5) 0.042(5) 0.090(7) -0.002(4) -0.041(5) -0.005(4)
C11 0.038(4) 0.038(4) 0.069(5) -0.007(4) -0.027(4) -0.004(3)
C12 0.058(5) 0.033(4) 0.087(7) -0.004(4) -0.043(5) -0.008(4)
C13 0.138(9) 0.088(8) 0.089(7) 0.009(6) -0.026(7) -0.053(7)
C14 0.28(3) 0.32(4) 0.20(2) 0.14(2) -0.19(3) -0.18(3)
C15 0.139(19) 0.43(5) 0.24(3) 0.16(3) -0.056(19) -0.20(3)
C16 0.054(5) 0.058(6) 0.072(6) -0.005(5) -0.026(5) -0.022(5)
C17 0.091(9) 0.070(8) 0.149(13) -0.036(8) -0.053(9) -0.023(7)
C18 0.064(7) 0.073(8) 0.120(11) -0.014(7) -0.036(7) 0.014(6)

loop_
_atom_type_symbol
_atom_type_description
_atom_type_scat_dispersion_real
_atom_type_scat_dispersion_imag
_atom_type_scat_source
C C 0.0033 0.0016 'International Tables Vol C Tables 4.2.6.8 and 6.1.1.4'
H H 0.0000 0.0000 'International Tables Vol C Tables 4.2.6.8 and 6.1.1.4'
N N 0.0061 0.0033 'International Tables Vol C Tables 4.2.6.8 and 6.1.1.4'
O O 0.0106 0.0060 'International Tables Vol C Tables 4.2.6.8 and 6.1.1.4'
S S 0.1246 0.1234 'International Tables Vol C Tables 4.2.6.8 and 6.1.1.4'
Cd Cd -0.8075 1.2024 'International Tables Vol C Tables 4.2.6.8 and 6.1.1.4'

loop_
_geom_angle_atom_site_label_1
_geom_angle_atom_site_label_2
_geom_angle_atom_site_label_3
_geom_angle
_geom_angle_site_symmetry_1
_geom_angle_site_symmetry_3
O5 Cd1 O7 116.0(3) 2_665 .
O5 Cd1 O1 153.6(3) 2_665 .
O7 Cd1 O1 89.0(2) . .
O5 Cd1 O3 83.4(3) 2_665 .
O7 Cd1 O3 88.1(3) . .
O1 Cd1 O3 89.6(3) . .
O5 Cd1 N1 97.8(3) 2_665 .
O7 Cd1 N1 88.9(3) . .
O1 Cd1 N1 90.6(3) . .
O3 Cd1 N1 176.9(3) . .
O5 Cd1 O2 99.9(3) 2_665 .
O7 Cd1 O2 143.6(3) . .
O1 Cd1 O2 54.6(2) . .
O3 Cd1 O2 90.5(3) . .
N1 Cd1 O2 92.1(3) . .
O4 Cd2 O6 119.7(5) 2_666 1_456
O4 Cd2 O10 89.5(3) 2_666 .
O6 Cd2 O10 84.2(3) 1_456 .
O4 Cd2 N2 89.2(3) 2_666 .
O6 Cd2 N2 89.8(3) 1_456 .
O10 Cd2 N2 172.2(3) . .
O4 Cd2 O8 149.9(5) 2_666 .
O6 Cd2 O8 90.4(3) 1_456 .
O10 Cd2 O8 94.5(3) . .
N2 Cd2 O8 90.5(3) . .
O4 Cd2 O9 95.9(5) 2_666 .
O6 Cd2 O9 143.4(3) 1_456 .
O10 Cd2 O9 88.2(3) . .
N2 Cd2 O9 99.5(3) . .
O8 Cd2 O9 54.5(2) . .
O4 S1 O6 108.8(8) . .
O4 S1 O7 104.7(6) . .
O6 S1 O7 110.5(6) . .
O4 S1 O5 110.0(7) . .
O6 S1 O5 109.9(4) . .
O7 S1 O5 112.8(5) . .
C7 O1 Cd1 94.3(6) . .
C7 O2 Cd1 88.5(5) . .
C13 O3 Cd1 131.8(11) . .
S1 O4 Cd2 172.1(10) . 2_666
S1 O5 Cd1 142.7(5) . 2_665
S1 O6 Cd2 122.4(6) . 1_654
S1 O7 Cd1 129.7(5) . .
C1 O8 Cd2 93.2(6) . .
C1 O9 Cd2 88.6(6) . .
C16 O10 Cd2 125.0(7) . .
C4 N1 C5 117.2(7) . .
C4 N1 Cd1 122.1(5) . .
C5 N1 Cd1 120.4(5) . .
C12 N2 C11 117.8(7) . .
C12 N2 Cd2 117.7(5) . .
C11 N2 Cd2 124.5(5) . .
C13 N3 C15 123.3(16) . .
C13 N3 C14 123.4(16) . .
C15 N3 C14 113.0(17) . .
C16 N4 C18 121.5(9) . .
C16 N4 C17 119.6(8) . .
C18 N4 C17 118.9(10) . .
O8 C1 O9 123.6(8) . .
O8 C1 C2 118.2(9) . .
O9 C1 C2 118.1(9) . .
C6 C2 C3 118.9(8) . .
C6 C2 C1 121.2(8) . .
C3 C2 C1 119.9(8) . .
C4 C3 C2 117.5(8) . .
C4 C3 H3 121.3 . .
C2 C3 H3 121.3 . .
N1 C4 C3 124.4(8) . .
N1 C4 H4 117.8 . .
C3 C4 H4 117.8 . .
N1 C5 C6 122.8(8) . .
N1 C5 H5 118.6 . .
C6 C5 H5 118.6 . .
C5 C6 C2 119.1(8) . .
C5 C6 H6 120.4 . .
C2 C6 H6 120.4 . .
O1 C7 O2 122.6(8) . .
O1 C7 C8 119.1(8) . .
O2 C7 C8 118.3(7) . .
C9 C8 C10 116.9(8) . .
C9 C8 C7 122.7(8) . .
C10 C8 C7 120.4(7) . .
C11 C9 C8 119.2(8) 2_576 .
C11 C9 H9 120.4 2_576 .
C8 C9 H9 120.4 . .
C12 C10 C8 120.3(7) 2_576 .
C12 C10 H10 119.8 2_576 .
C8 C10 H10 119.8 . .
N2 C11 C9 123.2(7) . 2_576
N2 C11 H11 118.4 . .
C9 C11 H11 118.4 2_576 .
N2 C12 C10 122.6(8) . 2_576
N2 C12 H12 118.7 . .
C10 C12 H12 118.7 2_576 .
O3 C13 N3 136.9(17) . .
O3 C13 H13 111.6 . .
N3 C13 H13 111.6 . .
N3 C14 H14A 109.5 . .
N3 C14 H14B 109.5 . .
H14A C14 H14B 109.5 . .
N3 C14 H14C 109.5 . .
H14A C14 H14C 109.5 . .
H14B C14 H14C 109.5 . .
N3 C15 H15A 109.5 . .
N3 C15 H15B 109.5 . .
H15A C15 H15B 109.5 . .
N3 C15 H15C 109.5 . .
H15A C15 H15C 109.5 . .
H15B C15 H15C 109.5 . .
O10 C16 N4 124.9(9) . .
O10 C16 H16 117.5 . .
N4 C16 H16 117.5 . .
N4 C17 H17A 109.5 . .
N4 C17 H17B 109.5 . .
H17A C17 H17B 109.5 . .
N4 C17 H17C 109.5 . .
H17A C17 H17C 109.5 . .
H17B C17 H17C 109.5 . .
N4 C18 H18A 109.5 . .
N4 C18 H18B 109.5 . .
H18A C18 H18B 109.5 . .
N4 C18 H18C 109.5 . .
H18A C18 H18C 109.5 . .
H18B C18 H18C 109.5 . .

loop_
_geom_bond_atom_site_label_1
_geom_bond_atom_site_label_2
_geom_bond_distance
_geom_bond_site_symmetry_2
Cd1 O5 2.204(7) 2_665
Cd1 O7 2.256(7) .
Cd1 O1 2.309(7) .
Cd1 O3 2.315(8) .
Cd1 N1 2.319(6) .
Cd1 O2 2.419(6) .
Cd2 O4 2.190(8) 2_666
Cd2 O6 2.275(8) 1_456
Cd2 O10 2.279(7) .
Cd2 N2 2.307(6) .
Cd2 O8 2.334(7) .
Cd2 O9 2.423(7) .
S1 O4 1.414(8) .
S1 O6 1.437(8) .
S1 O7 1.445(7) .
S1 O5 1.453(7) .
O1 C7 1.226(10) .
O2 C7 1.250(10) .
O3 C13 1.080(16) .
O4 Cd2 2.190(8) 2_666
O5 Cd1 2.204(7) 2_665
O6 Cd2 2.275(8) 1_654
O8 C1 1.227(12) .
O9 C1 1.247(12) .
O10 C16 1.224(11) .
N1 C4 1.323(11) .
N1 C5 1.352(11) .
N2 C12 1.325(10) .
N2 C11 1.342(10) .
N3 C13 1.324(16) .
N3 C15 1.43(2) .
N3 C14 1.45(2) .
N4 C16 1.317(12) .
N4 C18 1.450(12) .
N4 C17 1.450(13) .
C1 C2 1.524(11) .
C2 C6 1.379(13) .
C2 C3 1.398(12) .
C3 C4 1.377(12) .
C3 H3 0.9300 .
C4 H4 0.9300 .
C5 C6 1.371(12) .
C5 H5 0.9300 .
C6 H6 0.9300 .
C7 C8 1.501(11) .
C8 C9 1.390(11) .
C8 C10 1.391(12) .
C9 C11 1.382(11) 2_576
C9 H9 0.9300 .
C10 C12 1.377(12) 2_576
C10 H10 0.9300 .
C11 C9 1.382(11) 2_576
C11 H11 0.9300 .
C12 C10 1.377(12) 2_576
C12 H12 0.9300 .
C13 H13 0.9300 .
C14 H14A 0.9600 .
C14 H14B 0.9600 .
C14 H14C 0.9600 .
C15 H15A 0.9600 .
C15 H15B 0.9600 .
C15 H15C 0.9600 .
C16 H16 0.9300 .
C17 H17A 0.9600 .
C17 H17B 0.9600 .
C17 H17C 0.9600 .
C18 H18A 0.9600 .
C18 H18B 0.9600 .
C18 H18C 0.9600 .
